data_7705680
loop_
_publ_author_name
'Wilson, Daniel W. N.'
'Myers, William K.'
'Goicoechea, Jose M.'

_publ_section_title
;
 Synthesis and decarbonylation chemistry of gallium phosphaketenes.
;
_journal_issue 43
_journal_name_full 'Dalton transactions (Cambridge, England : 2003)'
_journal_page_first 15249
_journal_page_last 15255
_journal_paper_doi 10.1039/d0dt03174g
_journal_volume 49
_journal_year 2020
_chemical_formula_moiety 'C57 H64 Ga I N4, 2(C7 H8)'
_chemical_formula_sum 'C71 H80 Ga I N4'
_chemical_formula_weight 1186.01
_chemical_name_systematic
;
 GaI(IMes)[(NDipp)2C12H5]*2tol
;
_space_group_crystal_system orthorhombic
_space_group_IT_number 19
_space_group_name_Hall 'P 2ac 2ab'
_space_group_name_H-M_alt 'P 21 21 21'
_atom_sites_solution_hydrogens geom
_audit_creation_method SHELXL-2018/1
_audit_update_record
;
2020-08-25 deposited with the CCDC.	2020-10-13 downloaded from the CCDC.
;
_cell_angle_alpha 90
_cell_angle_beta 90
_cell_angle_gamma 90
_cell_formula_units_Z 4
_cell_length_a 13.65400(10)
_cell_length_b 18.29020(10)
_cell_length_c 24.71570(10)
_cell_measurement_reflns_used 40115
_cell_measurement_temperature 150(2)
_cell_measurement_theta_max 75.9900
_cell_measurement_theta_min 4.0120
_cell_volume 6172.36(6)
_computing_cell_refinement 'CrysAlisPro 1.171.39.46 (Rigaku OD, 2018)'
_computing_data_collection 'CrysAlisPro 1.171.39.46 (Rigaku OD, 2018)'
_computing_data_reduction 'CrysAlisPro 1.171.39.46 (Rigaku OD, 2018)'
_computing_structure_refinement 'SHELXL-2018/1 (Sheldrick, 2018)'
_computing_structure_solution 'SHELXT 2018/2 (Sheldrick, 2018)'
_diffrn_ambient_temperature 150(2)
_diffrn_detector_area_resol_mean 10.4102
_diffrn_measured_fraction_theta_full 1.000
_diffrn_measured_fraction_theta_max 0.997
_diffrn_measurement_device_type 'SuperNova, Dual, Cu at zero, Atlas'
_diffrn_measurement_method '\w scans'
_diffrn_radiation_monochromator mirror
_diffrn_radiation_source 'SuperNova (Cu) X-ray Source'
_diffrn_radiation_type CuK\a
_diffrn_radiation_wavelength 1.54184
_diffrn_reflns_av_R_equivalents 0.0392
_diffrn_reflns_av_unetI/netI 0.0242
_diffrn_reflns_Laue_measured_fraction_full 1.000
_diffrn_reflns_Laue_measured_fraction_max 0.997
_diffrn_reflns_limit_h_max 17
_diffrn_reflns_limit_h_min -17
_diffrn_reflns_limit_k_max 23
_diffrn_reflns_limit_k_min -22
_diffrn_reflns_limit_l_max 31
_diffrn_reflns_limit_l_min -28
_diffrn_reflns_number 76989
_diffrn_reflns_point_group_measured_fraction_full 1.000
_diffrn_reflns_point_group_measured_fraction_max 0.994
_diffrn_reflns_theta_full 67.684
_diffrn_reflns_theta_max 76.243
_diffrn_reflns_theta_min 3.698
_exptl_absorpt_coefficient_mu 4.861
_exptl_absorpt_correction_T_max 1.00000
_exptl_absorpt_correction_T_min 0.80676
_exptl_absorpt_correction_type multi-scan
_exptl_absorpt_process_details
;
CrysAlisPro 1.171.39.46 (Rigaku Oxford Diffraction, 2018)
Empirical absorption correction using spherical harmonics,
 implemented in SCALE3 ABSPACK scaling algorithm.
;
_exptl_crystal_colour yellow
_exptl_crystal_density_diffrn 1.276
_exptl_crystal_description rod
_exptl_crystal_F_000 2472
_exptl_crystal_size_max 0.080
_exptl_crystal_size_mid 0.040
_exptl_crystal_size_min 0.040
_refine_diff_density_max 0.646
_refine_diff_density_min -0.349
_refine_diff_density_rms 0.053
_refine_ls_abs_structure_details
;
 Flack x determined using 5358 quotients [(I+)-(I-)]/[(I+)+(I-)]
 (Parsons, Flack and Wagner, Acta Cryst. B69 (2013) 249-259).
;
_refine_ls_abs_structure_Flack -0.0270(11)
_refine_ls_extinction_method none
_refine_ls_goodness_of_fit_ref 1.082
_refine_ls_hydrogen_treatment constr
_refine_ls_matrix_type full
_refine_ls_number_parameters 710
_refine_ls_number_reflns 12864
_refine_ls_number_restraints 0
_refine_ls_restrained_S_all 1.082
_refine_ls_R_factor_all 0.0279
_refine_ls_R_factor_gt 0.0259
_refine_ls_shift/su_max 0.002
_refine_ls_shift/su_mean 0.000
_refine_ls_structure_factor_coef Fsqd
_refine_ls_weighting_details 'w=1/[\s^2^(Fo^2^)+(0.0413P)^2^+0.9451P] where P=(Fo^2^+2Fc^2^)/3'
_refine_ls_weighting_scheme calc
_refine_ls_wR_factor_gt 0.0662
_refine_ls_wR_factor_ref 0.0683
_reflns_Friedel_coverage 0.816
_reflns_Friedel_fraction_full 1.000
_reflns_Friedel_fraction_max 0.990
_reflns_number_gt 12373
_reflns_number_total 12864
_reflns_threshold_expression 'I > 2\s(I)'
_cod_data_source_file d0dt03174g2.cif
_cod_data_source_block DW311_B
_cod_depositor_comments 'Adding full bibliography for 7705675--7705683.cif.'
_cod_database_code 7705680
_shelx_shelxl_version_number 2018/1
_shelx_space_group_comment
;
The symmetry employed for this shelxl refinement is uniquely defined
by the following loop, which should always be used as a source of
symmetry information in preference to the above space-group names.
They are only intended as comments.
;
_shelx_estimated_absorpt_t_min 0.697
_shelx_estimated_absorpt_t_max 0.829

loop_
_space_group_symop_operation_xyz
'x, y, z'
'-x+1/2, -y, z+1/2'
'-x, y+1/2, -z+1/2'
'x+1/2, -y+1/2, -z'

loop_
_atom_site_label
_atom_site_type_symbol
_atom_site_fract_x
_atom_site_fract_y
_atom_site_fract_z
_atom_site_U_iso_or_equiv
_atom_site_adp_type
_atom_site_occupancy
_atom_site_site_symmetry_order
_atom_site_calc_flag
_atom_site_refinement_flags_posn
_atom_site_refinement_flags_adp
_atom_site_refinement_flags_occupancy
_atom_site_disorder_assembly
_atom_site_disorder_group
Ga1 Ga 0.40224(2) 0.57077(2) 0.13795(2) 0.02286(7) Uani 1 1 d . . . . .
I1 I 0.32997(2) 0.69158(2) 0.09908(2) 0.03718(6) Uani 1 1 d . . . . .
N1 N 0.34355(17) 0.48679(12) 0.10572(9) 0.0252(4) Uani 1 1 d . . . . .
N2 N 0.34845(17) 0.54304(13) 0.20698(9) 0.0249(4) Uani 1 1 d . . . . .
C1 C 0.27737(19) 0.46106(14) 0.14359(11) 0.0242(5) Uani 1 1 d . . . . .
C2 C 0.2799(2) 0.48917(14) 0.19569(11) 0.0238(5) Uani 1 1 d . . . . .
C3 C 0.20195(19) 0.45495(15) 0.22784(11) 0.0246(5) Uani 1 1 d . . . . .
C4 C 0.15336(19) 0.40618(15) 0.19122(11) 0.0250(5) Uani 1 1 d . . . . .
C5 C 0.19714(19) 0.40872(14) 0.13921(12) 0.0255(5) Uani 1 1 d . . . . .
C6 C 0.1575(2) 0.36561(16) 0.09916(13) 0.0306(5) Uani 1 1 d . . . . .
H6 H 0.185314 0.364720 0.063944 0.037 Uiso 1 1 calc R U . . .
C7 C 0.0733(2) 0.32216(17) 0.11176(13) 0.0350(6) Uani 1 1 d . . . . .
H7 H 0.044329 0.293814 0.083799 0.042 Uiso 1 1 calc R U . . .
C8 C 0.0325(2) 0.31972(17) 0.16269(14) 0.0339(6) Uani 1 1 d . . . . .
H8 H -0.022875 0.289690 0.169572 0.041 Uiso 1 1 calc R U . . .
C9 C 0.0740(2) 0.36253(16) 0.20492(12) 0.0280(5) Uani 1 1 d . . . . .
C10 C 0.0432(2) 0.36491(17) 0.26014(13) 0.0331(6) Uani 1 1 d . . . . .
H10 H -0.009960 0.335520 0.272003 0.040 Uiso 1 1 calc R U . . .
C11 C 0.0911(2) 0.41007(17) 0.29610(12) 0.0328(6) Uani 1 1 d . . . . .
H11 H 0.070299 0.410443 0.332778 0.039 Uiso 1 1 calc R U . . .
C12 C 0.1707(2) 0.45638(16) 0.28064(11) 0.0295(5) Uani 1 1 d . . . . .
H12 H 0.201315 0.487494 0.306358 0.035 Uiso 1 1 calc R U . . .
C13 C 0.3701(2) 0.43934(15) 0.06248(11) 0.0258(5) Uani 1 1 d . . . . .
C14 C 0.3505(2) 0.46064(17) 0.00845(12) 0.0305(6) Uani 1 1 d . . . . .
C15 C 0.3742(3) 0.4126(2) -0.03319(13) 0.0385(7) Uani 1 1 d . . . . .
H15 H 0.362039 0.426446 -0.069617 0.046 Uiso 1 1 calc R U . . .
C16 C 0.4153(3) 0.3451(2) -0.02248(15) 0.0423(8) Uani 1 1 d . . . . .
H16 H 0.430491 0.312807 -0.051406 0.051 Uiso 1 1 calc R U . . .
C17 C 0.4342(3) 0.32452(18) 0.03014(15) 0.0384(7) Uani 1 1 d . . . . .
H17 H 0.461791 0.277785 0.037075 0.046 Uiso 1 1 calc R U . . .
C18 C 0.4136(2) 0.37076(17) 0.07325(13) 0.0301(6) Uani 1 1 d . . . . .
C19 C 0.3007(3) 0.53337(19) -0.00312(12) 0.0370(7) Uani 1 1 d . . . . .
H19 H 0.326991 0.569467 0.023559 0.044 Uiso 1 1 calc R U . . .
C20 C 0.3228(4) 0.5636(2) -0.05973(16) 0.0526(9) Uani 1 1 d . . . . .
H20A H 0.299122 0.529107 -0.087124 0.079 Uiso 1 1 calc R U . . .
H20B H 0.393628 0.570194 -0.063837 0.079 Uiso 1 1 calc R U . . .
H20C H 0.289765 0.610733 -0.064384 0.079 Uiso 1 1 calc R U . . .
C21 C 0.1915(3) 0.5288(3) 0.00602(19) 0.0561(10) Uani 1 1 d . . . . .
H21A H 0.162684 0.494740 -0.020086 0.084 Uiso 1 1 calc R U . . .
H21B H 0.162374 0.577362 0.001223 0.084 Uiso 1 1 calc R U . . .
H21C H 0.178704 0.511462 0.042851 0.084 Uiso 1 1 calc R U . . .
C22 C 0.4427(2) 0.34799(18) 0.13058(13) 0.0342(6) Uani 1 1 d . . . . .
H22 H 0.400813 0.376364 0.156289 0.041 Uiso 1 1 calc R U . . .
C23 C 0.5487(3) 0.3675(3) 0.14254(18) 0.0546(10) Uani 1 1 d . . . . .
H23A H 0.591744 0.341154 0.117530 0.082 Uiso 1 1 calc R U . . .
H23B H 0.564564 0.353679 0.179829 0.082 Uiso 1 1 calc R U . . .
H23C H 0.558037 0.420267 0.137980 0.082 Uiso 1 1 calc R U . . .
C24 C 0.4246(5) 0.2675(2) 0.1414(2) 0.0645(13) Uani 1 1 d . . . . .
H24A H 0.355927 0.255790 0.133885 0.097 Uiso 1 1 calc R U . . .
H24B H 0.439309 0.256564 0.179387 0.097 Uiso 1 1 calc R U . . .
H24C H 0.467023 0.238010 0.117990 0.097 Uiso 1 1 calc R U . . .
C25 C 0.3623(2) 0.56351(16) 0.26239(11) 0.0257(5) Uani 1 1 d . . . . .
C26 C 0.3157(2) 0.62626(16) 0.28316(12) 0.0305(6) Uani 1 1 d . . . . .
C27 C 0.3256(3) 0.6433(2) 0.33775(14) 0.0436(7) Uani 1 1 d . . . . .
H27 H 0.294403 0.685737 0.351715 0.052 Uiso 1 1 calc R U . . .
C28 C 0.3802(4) 0.5996(2) 0.37201(14) 0.0514(9) Uani 1 1 d . . . . .
H28 H 0.385563 0.611351 0.409329 0.062 Uiso 1 1 calc R U . . .
C29 C 0.4267(3) 0.5388(2) 0.35153(14) 0.0466(8) Uani 1 1 d . . . . .
H29 H 0.464134 0.508925 0.375209 0.056 Uiso 1 1 calc R U . . .
C30 C 0.4204(2) 0.51983(17) 0.29690(13) 0.0325(6) Uani 1 1 d . . . . .
C31 C 0.2510(3) 0.67476(17) 0.24799(13) 0.0355(6) Uani 1 1 d . . . . .
H31 H 0.254985 0.656185 0.210002 0.043 Uiso 1 1 calc R U . . .
C32 C 0.2860(4) 0.7535(2) 0.24808(18) 0.0573(11) Uani 1 1 d . . . . .
H32A H 0.279612 0.773882 0.284590 0.086 Uiso 1 1 calc R U . . .
H32B H 0.246229 0.782263 0.222832 0.086 Uiso 1 1 calc R U . . .
H32C H 0.354827 0.755356 0.236861 0.086 Uiso 1 1 calc R U . . .
C33 C 0.1436(3) 0.6701(3) 0.2661(2) 0.0591(11) Uani 1 1 d . . . . .
H33A H 0.137890 0.687460 0.303504 0.089 Uiso 1 1 calc R U . . .
H33B H 0.121277 0.619308 0.263948 0.089 Uiso 1 1 calc R U . . .
H33C H 0.103124 0.700722 0.242453 0.089 Uiso 1 1 calc R U . . .
C34 C 0.4740(3) 0.45183(18) 0.27689(13) 0.0371(7) Uani 1 1 d . . . . .
H34 H 0.478178 0.454778 0.236557 0.045 Uiso 1 1 calc R U . . .
C35 C 0.5789(3) 0.4459(2) 0.29915(17) 0.0474(8) Uani 1 1 d . . . . .
H35A H 0.612981 0.492524 0.293809 0.071 Uiso 1 1 calc R U . . .
H35B H 0.613985 0.407054 0.279967 0.071 Uiso 1 1 calc R U . . .
H35C H 0.576497 0.434473 0.337863 0.071 Uiso 1 1 calc R U . . .
C36 C 0.4186(3) 0.3819(2) 0.29136(19) 0.0495(9) Uani 1 1 d . . . . .
H36A H 0.416258 0.376439 0.330791 0.074 Uiso 1 1 calc R U . . .
H36B H 0.452186 0.339685 0.275485 0.074 Uiso 1 1 calc R U . . .
H36C H 0.351689 0.384657 0.277096 0.074 Uiso 1 1 calc R U . . .
C37 C 0.7045(2) 0.61092(16) 0.13004(12) 0.0287(5) Uani 1 1 d . . . . .
H37 H 0.764984 0.622738 0.113187 0.034 Uiso 1 1 calc R U . . .
N3 N 0.69232(17) 0.59620(14) 0.18230(10) 0.0285(5) Uani 1 1 d . . . . .
N4 N 0.61801(16) 0.60641(13) 0.10507(10) 0.0256(4) Uani 1 1 d . . . . .
C38 C 0.5938(2) 0.58177(16) 0.19053(12) 0.0290(5) Uani 1 1 d . . . . .
H38 H 0.564545 0.570272 0.224340 0.035 Uiso 1 1 calc R U . . .
C39 C 0.54580(19) 0.58669(14) 0.14254(12) 0.0257(5) Uani 1 1 d . . . . .
C40 C 0.7660(2) 0.59543(17) 0.22401(12) 0.0299(6) Uani 1 1 d . . . . .
C41 C 0.7820(2) 0.65942(18) 0.25309(13) 0.0337(6) Uani 1 1 d . . . . .
C42 C 0.8472(3) 0.65554(19) 0.29620(14) 0.0391(7) Uani 1 1 d . . . . .
H42 H 0.859298 0.698131 0.317142 0.047 Uiso 1 1 calc R U . . .
C43 C 0.8948(3) 0.5911(2) 0.30938(14) 0.0396(7) Uani 1 1 d . . . . .
C44 C 0.8791(3) 0.5293(2) 0.27810(16) 0.0416(8) Uani 1 1 d . . . . .
H44 H 0.913312 0.485602 0.286541 0.050 Uiso 1 1 calc R U . . .
C45 C 0.8141(2) 0.52984(18) 0.23450(14) 0.0359(6) Uani 1 1 d . . . . .
C46 C 0.7325(3) 0.7302(2) 0.23829(17) 0.0463(8) Uani 1 1 d . . . . .
H46A H 0.753175 0.745237 0.201987 0.069 Uiso 1 1 calc R U . . .
H46B H 0.750698 0.768112 0.264470 0.069 Uiso 1 1 calc R U . . .
H46C H 0.661279 0.723434 0.238796 0.069 Uiso 1 1 calc R U . . .
C47 C 0.9627(3) 0.5878(3) 0.35764(17) 0.0550(10) Uani 1 1 d . . . . .
H47A H 0.998460 0.634077 0.360792 0.082 Uiso 1 1 calc R U . . .
H47B H 1.009434 0.547634 0.352821 0.082 Uiso 1 1 calc R U . . .
H47C H 0.924353 0.579537 0.390581 0.082 Uiso 1 1 calc R U . . .
C48 C 0.7978(3) 0.4627(2) 0.20034(19) 0.0502(9) Uani 1 1 d . . . . .
H48A H 0.834878 0.421680 0.215501 0.075 Uiso 1 1 calc R U . . .
H48B H 0.819949 0.472219 0.163293 0.075 Uiso 1 1 calc R U . . .
H48C H 0.727868 0.450602 0.200021 0.075 Uiso 1 1 calc R U . . .
C49 C 0.6102(2) 0.62057(16) 0.04744(11) 0.0263(5) Uani 1 1 d . . . . .
C50 C 0.6044(2) 0.69300(18) 0.03022(11) 0.0297(5) Uani 1 1 d . . . . .
C51 C 0.6081(2) 0.70545(17) -0.02539(13) 0.0331(6) Uani 1 1 d . . . . .
H51 H 0.603018 0.754160 -0.038441 0.040 Uiso 1 1 calc R U . . .
C52 C 0.6189(2) 0.6487(2) -0.06229(13) 0.0357(7) Uani 1 1 d . . . . .
C53 C 0.6240(2) 0.5778(2) -0.04285(13) 0.0361(6) Uani 1 1 d . . . . .
H53 H 0.630493 0.538689 -0.067918 0.043 Uiso 1 1 calc R U . . .
C54 C 0.6200(2) 0.56178(17) 0.01220(12) 0.0310(6) Uani 1 1 d . . . . .
C55 C 0.5981(3) 0.75574(17) 0.06941(14) 0.0375(7) Uani 1 1 d . . . . .
H55A H 0.661023 0.761450 0.088020 0.056 Uiso 1 1 calc R U . . .
H55B H 0.546603 0.745891 0.096046 0.056 Uiso 1 1 calc R U . . .
H55C H 0.582592 0.800769 0.049699 0.056 Uiso 1 1 calc R U . . .
C56 C 0.6273(3) 0.6635(3) -0.12198(14) 0.0480(9) Uani 1 1 d . . . . .
H56A H 0.693642 0.680748 -0.130234 0.072 Uiso 1 1 calc R U . . .
H56B H 0.579706 0.701061 -0.132406 0.072 Uiso 1 1 calc R U . . .
H56C H 0.614183 0.618482 -0.142169 0.072 Uiso 1 1 calc R U . . .
C57 C 0.6285(3) 0.48395(19) 0.03166(15) 0.0406(7) Uani 1 1 d . . . . .
H57A H 0.681482 0.480449 0.058292 0.061 Uiso 1 1 calc R U . . .
H57B H 0.642974 0.451895 0.000903 0.061 Uiso 1 1 calc R U . . .
H57C H 0.566684 0.468899 0.048421 0.061 Uiso 1 1 calc R U . . .
C1S C 1.0308(3) 0.5629(3) 0.1426(2) 0.0618(11) Uani 1 1 d . . . . .
H1S1 H 1.100326 0.575859 0.140549 0.093 Uiso 1 1 calc R U . . .
H1S2 H 1.020920 0.514030 0.127331 0.093 Uiso 1 1 calc R U . . .
H1S3 H 1.009637 0.563264 0.180493 0.093 Uiso 1 1 calc R U . . .
C2S C 0.9718(2) 0.6174(2) 0.11114(16) 0.0423(8) Uani 1 1 d . . . . .
C3S C 0.9435(3) 0.6032(2) 0.05795(18) 0.0510(9) Uani 1 1 d . . . . .
H3S H 0.960107 0.557784 0.041772 0.061 Uiso 1 1 calc R U . . .
C4S C 0.8912(3) 0.6548(3) 0.02827(16) 0.0524(9) Uani 1 1 d . . . . .
H4S H 0.871948 0.643959 -0.007793 0.063 Uiso 1 1 calc R U . . .
C5S C 0.8674(3) 0.7207(2) 0.05053(17) 0.0472(8) Uani 1 1 d . . . . .
H5S H 0.833259 0.756158 0.029771 0.057 Uiso 1 1 calc R U . . .
C6S C 0.8934(3) 0.73550(19) 0.10357(18) 0.0444(7) Uani 1 1 d . . . . .
H6S H 0.876113 0.780982 0.119485 0.053 Uiso 1 1 calc R U . . .
C7S C 0.9447(2) 0.6839(2) 0.13348(15) 0.0406(7) Uani 1 1 d . . . . .
H7S H 0.961484 0.694361 0.169966 0.049 Uiso 1 1 calc R U . . .
C1T C 0.1953(5) 0.2440(4) -0.0234(3) 0.094(2) Uani 1 1 d . . . . .
H1T1 H 0.136934 0.245738 -0.000301 0.141 Uiso 1 1 calc R U . . .
H1T2 H 0.175586 0.234639 -0.060874 0.141 Uiso 1 1 calc R U . . .
H1T3 H 0.229863 0.290849 -0.021337 0.141 Uiso 1 1 calc R U . . .
C2T C 0.2585(4) 0.1868(3) -0.0053(2) 0.0675(13) Uani 1 1 d . . . . .
C3T C 0.2547(5) 0.1633(3) 0.0464(2) 0.0723(14) Uani 1 1 d . . . . .
H3T H 0.209220 0.184101 0.071153 0.087 Uiso 1 1 calc R U . . .
C4T C 0.3175(6) 0.1090(4) 0.0629(3) 0.0913(19) Uani 1 1 d . . . . .
H4T H 0.314601 0.092163 0.099198 0.110 Uiso 1 1 calc R U . . .
C5T C 0.3849(6) 0.0783(4) 0.0277(4) 0.104(2) Uani 1 1 d . . . . .
H5T H 0.428239 0.041025 0.039771 0.125 Uiso 1 1 calc R U . . .
C6T C 0.3882(6) 0.1022(4) -0.0243(4) 0.099(2) Uani 1 1 d . . . . .
H6T H 0.434023 0.081597 -0.048904 0.119 Uiso 1 1 calc R U . . .
C7T C 0.3260(5) 0.1553(3) -0.0412(3) 0.0822(18) Uani 1 1 d . . . . .
H7T H 0.328216 0.171380 -0.077757 0.099 Uiso 1 1 calc R U . . .

loop_
_atom_site_aniso_label
_atom_site_aniso_U_11
_atom_site_aniso_U_22
_atom_site_aniso_U_33
_atom_site_aniso_U_23
_atom_site_aniso_U_13
_atom_site_aniso_U_12
Ga1 0.02187(14) 0.02227(15) 0.02445(15) -0.00050(12) 0.00052(12) -0.00210(12)
I1 0.04301(10) 0.02956(9) 0.03896(10) 0.00571(8) 0.00099(8) 0.00675(8)
N1 0.0270(11) 0.0234(10) 0.0253(10) -0.0030(9) 0.0030(9) -0.0038(8)
N2 0.0268(11) 0.0256(10) 0.0222(10) -0.0003(8) -0.0011(8) -0.0032(9)
C1 0.0250(12) 0.0239(12) 0.0237(12) -0.0017(10) 0.0003(10) -0.0014(10)
C2 0.0246(12) 0.0229(12) 0.0238(12) -0.0013(10) 0.0008(9) 0.0002(10)
C3 0.0227(11) 0.0212(11) 0.0299(13) 0.0020(10) -0.0004(10) 0.0008(9)
C4 0.0233(12) 0.0228(12) 0.0288(12) 0.0021(10) 0.0000(10) 0.0001(10)
C5 0.0254(12) 0.0225(11) 0.0285(12) 0.0016(10) 0.0006(10) -0.0004(9)
C6 0.0303(13) 0.0301(13) 0.0314(13) -0.0021(11) 0.0008(12) -0.0037(11)
C7 0.0340(14) 0.0328(15) 0.0383(16) -0.0036(12) -0.0052(11) -0.0092(12)
C8 0.0287(13) 0.0288(15) 0.0442(16) 0.0030(12) -0.0003(12) -0.0067(11)
C9 0.0257(13) 0.0243(12) 0.0338(14) 0.0039(11) -0.0002(10) -0.0002(10)
C10 0.0319(14) 0.0303(14) 0.0370(15) 0.0070(12) 0.0050(12) -0.0046(12)
C11 0.0347(14) 0.0348(15) 0.0289(13) 0.0045(11) 0.0064(11) -0.0013(12)
C12 0.0317(13) 0.0291(13) 0.0277(12) 0.0009(10) 0.0001(11) -0.0005(12)
C13 0.0241(11) 0.0265(13) 0.0267(12) -0.0049(10) 0.0038(10) -0.0050(10)
C14 0.0334(15) 0.0320(14) 0.0261(13) -0.0024(11) 0.0037(10) -0.0046(11)
C15 0.0478(18) 0.0418(18) 0.0258(13) -0.0027(12) 0.0105(12) -0.0030(14)
C16 0.052(2) 0.0374(17) 0.0376(16) -0.0088(14) 0.0150(15) -0.0002(15)
C17 0.0403(16) 0.0311(16) 0.0437(17) -0.0062(13) 0.0094(13) 0.0031(12)
C18 0.0260(13) 0.0289(14) 0.0353(15) -0.0031(11) 0.0049(11) -0.0033(11)
C19 0.0504(19) 0.0348(16) 0.0258(14) -0.0008(12) 0.0017(12) 0.0018(13)
C20 0.068(2) 0.047(2) 0.0429(18) 0.0147(16) 0.0113(18) 0.0030(19)
C21 0.048(2) 0.061(2) 0.059(2) 0.018(2) 0.0106(17) 0.0167(18)
C22 0.0328(14) 0.0329(15) 0.0369(16) 0.0008(12) 0.0015(12) 0.0028(12)
C23 0.0421(19) 0.072(3) 0.050(2) 0.009(2) -0.0078(17) -0.0056(18)
C24 0.098(4) 0.044(2) 0.051(2) 0.0094(18) -0.007(2) -0.020(2)
C25 0.0271(12) 0.0256(13) 0.0243(12) -0.0010(10) -0.0011(9) -0.0051(10)
C26 0.0350(15) 0.0267(13) 0.0297(14) -0.0023(10) 0.0001(11) -0.0015(11)
C27 0.060(2) 0.0395(16) 0.0315(15) -0.0102(13) -0.0030(16) 0.0052(16)
C28 0.077(3) 0.049(2) 0.0285(16) -0.0062(15) -0.0096(16) 0.0068(19)
C29 0.063(2) 0.0448(19) 0.0322(16) 0.0027(14) -0.0099(15) 0.0064(17)
C30 0.0352(15) 0.0294(14) 0.0330(14) 0.0033(12) -0.0049(12) -0.0022(12)
C31 0.0453(17) 0.0300(15) 0.0312(14) -0.0069(11) -0.0034(13) 0.0072(12)
C32 0.092(3) 0.0310(18) 0.049(2) 0.0006(15) -0.016(2) -0.0002(19)
C33 0.050(2) 0.065(3) 0.062(2) -0.010(2) -0.0014(19) 0.0186(19)
C34 0.0424(17) 0.0331(15) 0.0358(15) 0.0043(13) -0.0034(13) 0.0038(13)
C35 0.0437(19) 0.0437(19) 0.055(2) 0.0083(16) -0.0065(15) 0.0068(15)
C36 0.050(2) 0.0316(16) 0.067(2) 0.0067(16) -0.0042(18) 0.0025(15)
C37 0.0244(12) 0.0288(13) 0.0329(14) 0.0029(11) -0.0004(11) -0.0023(10)
N3 0.0241(11) 0.0305(11) 0.0311(11) 0.0023(9) -0.0028(9) -0.0025(9)
N4 0.0232(10) 0.0248(10) 0.0288(11) 0.0005(9) -0.0017(9) -0.0014(8)
C38 0.0266(13) 0.0295(14) 0.0309(13) 0.0040(11) 0.0002(11) -0.0033(11)
C39 0.0231(12) 0.0232(12) 0.0309(13) -0.0014(10) 0.0007(10) -0.0021(9)
C40 0.0253(13) 0.0324(14) 0.0320(14) 0.0040(11) -0.0025(11) -0.0024(11)
C41 0.0342(15) 0.0319(15) 0.0351(15) 0.0015(12) -0.0022(12) -0.0021(12)
C42 0.0413(18) 0.0394(17) 0.0367(15) -0.0043(13) -0.0052(13) -0.0070(13)
C43 0.0336(15) 0.0476(18) 0.0375(16) 0.0056(14) -0.0080(13) -0.0062(14)
C44 0.0345(16) 0.0386(17) 0.0518(19) 0.0087(15) -0.0103(14) 0.0028(13)
C45 0.0331(15) 0.0320(15) 0.0426(16) 0.0016(12) -0.0065(13) -0.0017(12)
C46 0.054(2) 0.0324(17) 0.053(2) -0.0036(15) -0.0081(17) 0.0041(15)
C47 0.053(2) 0.069(3) 0.0438(19) 0.0102(19) -0.0190(17) -0.0058(19)
C48 0.050(2) 0.0347(17) 0.065(2) -0.0058(17) -0.0172(18) 0.0059(15)
C49 0.0227(12) 0.0285(13) 0.0276(13) 0.0008(10) 0.0005(10) -0.0020(10)
C50 0.0254(12) 0.0307(13) 0.0330(14) 0.0042(12) -0.0021(10) -0.0017(11)
C51 0.0299(14) 0.0347(16) 0.0346(14) 0.0077(12) -0.0022(11) -0.0038(11)
C52 0.0298(14) 0.0480(18) 0.0293(14) 0.0020(13) -0.0022(11) -0.0083(13)
C53 0.0357(15) 0.0406(17) 0.0320(14) -0.0068(13) 0.0004(11) -0.0051(13)
C54 0.0271(13) 0.0314(15) 0.0344(14) -0.0028(12) 0.0012(10) -0.0028(11)
C55 0.0432(16) 0.0274(14) 0.0418(17) 0.0017(12) 0.0038(14) -0.0019(13)
C56 0.0492(19) 0.066(2) 0.0287(15) 0.0022(15) -0.0043(14) -0.0147(17)
C57 0.0483(18) 0.0293(15) 0.0443(18) -0.0034(13) 0.0080(14) 0.0009(13)
C1S 0.050(2) 0.064(3) 0.071(3) 0.016(2) 0.002(2) 0.018(2)
C2S 0.0311(15) 0.0449(18) 0.051(2) 0.0080(15) 0.0028(14) 0.0018(13)
C3S 0.0451(19) 0.053(2) 0.055(2) -0.0088(18) 0.0109(17) 0.0033(17)
C4S 0.049(2) 0.068(3) 0.0400(18) 0.0017(17) 0.0030(16) -0.0068(19)
C5S 0.0401(17) 0.052(2) 0.050(2) 0.0157(17) 0.0023(15) -0.0041(15)
C6S 0.0403(17) 0.0337(15) 0.059(2) 0.0012(16) 0.0015(16) -0.0030(13)
C7S 0.0349(15) 0.0442(18) 0.0427(16) 0.0027(15) -0.0020(13) -0.0066(14)
C1T 0.083(4) 0.108(5) 0.091(4) -0.024(4) 0.001(3) -0.017(4)
C2T 0.072(3) 0.055(2) 0.075(3) -0.018(2) 0.003(2) -0.022(2)
C3T 0.081(3) 0.065(3) 0.071(3) -0.018(3) 0.000(3) -0.021(3)
C4T 0.109(5) 0.081(4) 0.084(4) -0.023(3) -0.013(4) -0.022(4)
C5T 0.098(5) 0.080(4) 0.135(7) -0.025(5) -0.014(5) -0.008(4)
C6T 0.094(5) 0.060(3) 0.143(7) -0.018(4) 0.022(5) -0.012(3)
C7T 0.098(4) 0.064(3) 0.084(4) -0.015(3) 0.031(3) -0.038(3)

loop_
_atom_type_symbol
_atom_type_description
_atom_type_scat_dispersion_real
_atom_type_scat_dispersion_imag
_atom_type_scat_source
C C 0.0181 0.0091 'International Tables Vol C Tables 4.2.6.8 and 6.1.1.4'
H H 0.0000 0.0000 'International Tables Vol C Tables 4.2.6.8 and 6.1.1.4'
N N 0.0311 0.0180 'International Tables Vol C Tables 4.2.6.8 and 6.1.1.4'
Ga Ga -1.2846 0.7763 'International Tables Vol C Tables 4.2.6.8 and 6.1.1.4'
I I -0.3257 6.8362 'International Tables Vol C Tables 4.2.6.8 and 6.1.1.4'

loop_
_geom_angle_atom_site_label_1
_geom_angle_atom_site_label_2
_geom_angle_atom_site_label_3
_geom_angle
_geom_angle_site_symmetry_1
_geom_angle_site_symmetry_3
_geom_angle_publ_flag
N1 Ga1 N2 89.86(10) . . ?
N1 Ga1 C39 123.85(11) . . ?
N2 Ga1 C39 111.39(11) . . ?
N1 Ga1 I1 111.73(7) . . ?
N2 Ga1 I1 113.95(7) . . ?
C39 Ga1 I1 105.71(8) . . ?
C1 N1 C13 117.8(2) . . ?
C1 N1 Ga1 105.42(17) . . ?
C13 N1 Ga1 134.22(18) . . ?
C2 N2 C25 117.8(2) . . ?
C2 N2 Ga1 105.45(17) . . ?
C25 N2 Ga1 136.72(18) . . ?
N1 C1 C2 119.1(2) . . ?
N1 C1 C5 131.6(2) . . ?
C2 C1 C5 109.3(2) . . ?
C1 C2 N2 117.8(2) . . ?
C1 C2 C3 109.1(2) . . ?
N2 C2 C3 133.1(2) . . ?
C12 C3 C4 117.9(3) . . ?
C12 C3 C2 137.0(3) . . ?
C4 C3 C2 105.0(2) . . ?
C9 C4 C5 124.7(3) . . ?
C9 C4 C3 124.4(3) . . ?
C5 C4 C3 110.9(2) . . ?
C6 C5 C4 117.8(3) . . ?
C6 C5 C1 136.4(3) . . ?
C4 C5 C1 105.7(2) . . ?
C5 C6 C7 118.5(3) . . ?
C5 C6 H6 120.7 . . ?
C7 C6 H6 120.7 . . ?
C8 C7 C6 122.8(3) . . ?
C8 C7 H7 118.6 . . ?
C6 C7 H7 118.6 . . ?
C7 C8 C9 119.5(3) . . ?
C7 C8 H8 120.3 . . ?
C9 C8 H8 120.3 . . ?
C4 C9 C8 116.7(3) . . ?
C4 C9 C10 116.5(3) . . ?
C8 C9 C10 126.9(3) . . ?
C11 C10 C9 119.7(3) . . ?
C11 C10 H10 120.2 . . ?
C9 C10 H10 120.2 . . ?
C10 C11 C12 122.9(3) . . ?
C10 C11 H11 118.6 . . ?
C12 C11 H11 118.6 . . ?
C3 C12 C11 118.6(3) . . ?
C3 C12 H12 120.7 . . ?
C11 C12 H12 120.7 . . ?
C18 C13 C14 120.1(3) . . ?
C18 C13 N1 120.5(3) . . ?
C14 C13 N1 119.4(3) . . ?
C15 C14 C13 118.6(3) . . ?
C15 C14 C19 121.2(3) . . ?
C13 C14 C19 120.2(3) . . ?
C16 C15 C14 121.1(3) . . ?
C16 C15 H15 119.4 . . ?
C14 C15 H15 119.4 . . ?
C17 C16 C15 120.0(3) . . ?
C17 C16 H16 120.0 . . ?
C15 C16 H16 120.0 . . ?
C16 C17 C18 121.3(3) . . ?
C16 C17 H17 119.3 . . ?
C18 C17 H17 119.3 . . ?
C17 C18 C13 118.8(3) . . ?
C17 C18 C22 119.5(3) . . ?
C13 C18 C22 121.7(3) . . ?
C21 C19 C14 111.4(3) . . ?
C21 C19 C20 110.5(3) . . ?
C14 C19 C20 113.5(3) . . ?
C21 C19 H19 107.0 . . ?
C14 C19 H19 107.0 . . ?
C20 C19 H19 107.0 . . ?
C19 C20 H20A 109.5 . . ?
C19 C20 H20B 109.5 . . ?
H20A C20 H20B 109.5 . . ?
C19 C20 H20C 109.5 . . ?
H20A C20 H20C 109.5 . . ?
H20B C20 H20C 109.5 . . ?
C19 C21 H21A 109.5 . . ?
C19 C21 H21B 109.5 . . ?
H21A C21 H21B 109.5 . . ?
C19 C21 H21C 109.5 . . ?
H21A C21 H21C 109.5 . . ?
H21B C21 H21C 109.5 . . ?
C24 C22 C23 110.4(4) . . ?
C24 C22 C18 112.7(3) . . ?
C23 C22 C18 111.3(3) . . ?
C24 C22 H22 107.4 . . ?
C23 C22 H22 107.4 . . ?
C18 C22 H22 107.4 . . ?
C22 C23 H23A 109.5 . . ?
C22 C23 H23B 109.5 . . ?
H23A C23 H23B 109.5 . . ?
C22 C23 H23C 109.5 . . ?
H23A C23 H23C 109.5 . . ?
H23B C23 H23C 109.5 . . ?
C22 C24 H24A 109.5 . . ?
C22 C24 H24B 109.5 . . ?
H24A C24 H24B 109.5 . . ?
C22 C24 H24C 109.5 . . ?
H24A C24 H24C 109.5 . . ?
H24B C24 H24C 109.5 . . ?
C26 C25 C30 119.6(3) . . ?
C26 C25 N2 120.1(3) . . ?
C30 C25 N2 120.3(3) . . ?
C27 C26 C25 119.5(3) . . ?
C27 C26 C31 118.6(3) . . ?
C25 C26 C31 121.9(3) . . ?
C28 C27 C26 121.1(3) . . ?
C28 C27 H27 119.5 . . ?
C26 C27 H27 119.5 . . ?
C29 C28 C27 119.4(3) . . ?
C29 C28 H28 120.3 . . ?
C27 C28 H28 120.3 . . ?
C28 C29 C30 121.8(3) . . ?
C28 C29 H29 119.1 . . ?
C30 C29 H29 119.1 . . ?
C29 C30 C25 118.6(3) . . ?
C29 C30 C34 119.1(3) . . ?
C25 C30 C34 122.3(3) . . ?
C32 C31 C26 111.7(3) . . ?
C32 C31 C33 110.6(3) . . ?
C26 C31 C33 110.8(3) . . ?
C32 C31 H31 107.9 . . ?
C26 C31 H31 107.9 . . ?
C33 C31 H31 107.9 . . ?
C31 C32 H32A 109.5 . . ?
C31 C32 H32B 109.5 . . ?
H32A C32 H32B 109.5 . . ?
C31 C32 H32C 109.5 . . ?
H32A C32 H32C 109.5 . . ?
H32B C32 H32C 109.5 . . ?
C31 C33 H33A 109.5 . . ?
C31 C33 H33B 109.5 . . ?
H33A C33 H33B 109.5 . . ?
C31 C33 H33C 109.5 . . ?
H33A C33 H33C 109.5 . . ?
H33B C33 H33C 109.5 . . ?
C30 C34 C36 111.7(3) . . ?
C30 C34 C35 112.8(3) . . ?
C36 C34 C35 108.6(3) . . ?
C30 C34 H34 107.9 . . ?
C36 C34 H34 107.9 . . ?
C35 C34 H34 107.9 . . ?
C34 C35 H35A 109.5 . . ?
C34 C35 H35B 109.5 . . ?
H35A C35 H35B 109.5 . . ?
C34 C35 H35C 109.5 . . ?
H35A C35 H35C 109.5 . . ?
H35B C35 H35C 109.5 . . ?
C34 C36 H36A 109.5 . . ?
C34 C36 H36B 109.5 . . ?
H36A C36 H36B 109.5 . . ?
C34 C36 H36C 109.5 . . ?
H36A C36 H36C 109.5 . . ?
H36B C36 H36C 109.5 . . ?
N3 C37 N4 109.0(2) . . ?
N3 C37 H37 125.5 . . ?
N4 C37 H37 125.5 . . ?
C37 N3 C38 107.6(2) . . ?
C37 N3 C40 127.6(2) . . ?
C38 N3 C40 124.8(3) . . ?
C37 N4 C39 109.5(2) . . ?
C37 N4 C49 120.5(2) . . ?
C39 N4 C49 130.1(2) . . ?
C39 C38 N3 109.1(3) . . ?
C39 C38 H38 125.4 . . ?
N3 C38 H38 125.4 . . ?
C38 C39 N4 104.8(2) . . ?
C38 C39 Ga1 121.1(2) . . ?
N4 C39 Ga1 134.1(2) . . ?
C41 C40 C45 123.7(3) . . ?
C41 C40 N3 118.1(3) . . ?
C45 C40 N3 118.1(3) . . ?
C42 C41 C40 117.0(3) . . ?
C42 C41 C46 121.2(3) . . ?
C40 C41 C46 121.8(3) . . ?
C43 C42 C41 121.6(3) . . ?
C43 C42 H42 119.2 . . ?
C41 C42 H42 119.2 . . ?
C42 C43 C44 119.3(3) . . ?
C42 C43 C47 120.5(4) . . ?
C44 C43 C47 120.2(4) . . ?
C43 C44 C45 121.6(3) . . ?
C43 C44 H44 119.2 . . ?
C45 C44 H44 119.2 . . ?
C40 C45 C44 116.7(3) . . ?
C40 C45 C48 121.9(3) . . ?
C44 C45 C48 121.4(3) . . ?
C41 C46 H46A 109.5 . . ?
C41 C46 H46B 109.5 . . ?
H46A C46 H46B 109.5 . . ?
C41 C46 H46C 109.5 . . ?
H46A C46 H46C 109.5 . . ?
H46B C46 H46C 109.5 . . ?
C43 C47 H47A 109.5 . . ?
C43 C47 H47B 109.5 . . ?
H47A C47 H47B 109.5 . . ?
C43 C47 H47C 109.5 . . ?
H47A C47 H47C 109.5 . . ?
H47B C47 H47C 109.5 . . ?
C45 C48 H48A 109.5 . . ?
C45 C48 H48B 109.5 . . ?
H48A C48 H48B 109.5 . . ?
C45 C48 H48C 109.5 . . ?
H48A C48 H48C 109.5 . . ?
H48B C48 H48C 109.5 . . ?
C54 C49 C50 123.3(3) . . ?
C54 C49 N4 118.0(3) . . ?
C50 C49 N4 118.3(3) . . ?
C49 C50 C51 117.0(3) . . ?
C49 C50 C55 122.1(3) . . ?
C51 C50 C55 120.8(3) . . ?
C52 C51 C50 121.9(3) . . ?
C52 C51 H51 119.0 . . ?
C50 C51 H51 119.0 . . ?
C53 C52 C51 118.5(3) . . ?
C53 C52 C56 120.4(3) . . ?
C51 C52 C56 121.1(3) . . ?
C52 C53 C54 122.2(3) . . ?
C52 C53 H53 118.9 . . ?
C54 C53 H53 118.9 . . ?
C49 C54 C53 117.0(3) . . ?
C49 C54 C57 122.6(3) . . ?
C53 C54 C57 120.5(3) . . ?
C50 C55 H55A 109.5 . . ?
C50 C55 H55B 109.5 . . ?
H55A C55 H55B 109.5 . . ?
C50 C55 H55C 109.5 . . ?
H55A C55 H55C 109.5 . . ?
H55B C55 H55C 109.5 . . ?
C52 C56 H56A 109.5 . . ?
C52 C56 H56B 109.5 . . ?
H56A C56 H56B 109.5 . . ?
C52 C56 H56C 109.5 . . ?
H56A C56 H56C 109.5 . . ?
H56B C56 H56C 109.5 . . ?
C54 C57 H57A 109.5 . . ?
C54 C57 H57B 109.5 . . ?
H57A C57 H57B 109.5 . . ?
C54 C57 H57C 109.5 . . ?
H57A C57 H57C 109.5 . . ?
H57B C57 H57C 109.5 . . ?
C2S C1S H1S1 109.5 . . ?
C2S C1S H1S2 109.5 . . ?
H1S1 C1S H1S2 109.5 . . ?
C2S C1S H1S3 109.5 . . ?
H1S1 C1S H1S3 109.5 . . ?
H1S2 C1S H1S3 109.5 . . ?
C7S C2S C3S 117.7(3) . . ?
C7S C2S C1S 121.4(4) . . ?
C3S C2S C1S 120.9(4) . . ?
C4S C3S C2S 120.9(4) . . ?
C4S C3S H3S 119.6 . . ?
C2S C3S H3S 119.6 . . ?
C5S C4S C3S 120.5(4) . . ?
C5S C4S H4S 119.7 . . ?
C3S C4S H4S 119.7 . . ?
C4S C5S C6S 119.6(4) . . ?
C4S C5S H5S 120.2 . . ?
C6S C5S H5S 120.2 . . ?
C5S C6S C7S 120.0(4) . . ?
C5S C6S H6S 120.0 . . ?
C7S C6S H6S 120.0 . . ?
C2S C7S C6S 121.3(3) . . ?
C2S C7S H7S 119.4 . . ?
C6S C7S H7S 119.4 . . ?
C2T C1T H1T1 109.5 . . ?
C2T C1T H1T2 109.5 . . ?
H1T1 C1T H1T2 109.5 . . ?
C2T C1T H1T3 109.5 . . ?
H1T1 C1T H1T3 109.5 . . ?
H1T2 C1T H1T3 109.5 . . ?
C3T C2T C7T 119.6(6) . . ?
C3T C2T C1T 120.4(6) . . ?
C7T C2T C1T 120.0(6) . . ?
C2T C3T C4T 119.1(6) . . ?
C2T C3T H3T 120.5 . . ?
C4T C3T H3T 120.5 . . ?
C3T C4T C5T 121.5(8) . . ?
C3T C4T H4T 119.2 . . ?
C5T C4T H4T 119.2 . . ?
C6T C5T C4T 119.0(8) . . ?
C6T C5T H5T 120.5 . . ?
C4T C5T H5T 120.5 . . ?
C7T C6T C5T 120.1(8) . . ?
C7T C6T H6T 119.9 . . ?
C5T C6T H6T 119.9 . . ?
C6T C7T C2T 120.7(7) . . ?
C6T C7T H7T 119.7 . . ?
C2T C7T H7T 119.7 . . ?

loop_
_geom_bond_atom_site_label_1
_geom_bond_atom_site_label_2
_geom_bond_distance
_geom_bond_site_symmetry_2
_geom_bond_publ_flag
Ga1 N1 1.907(2) . ?
Ga1 N2 1.925(2) . ?
Ga1 C39 1.985(3) . ?
Ga1 I1 2.6037(4) . ?
N1 C1 1.383(3) . ?
N1 C13 1.424(3) . ?
N2 C2 1.388(4) . ?
N2 C25 1.432(3) . ?
C1 C2 1.387(4) . ?
C1 C5 1.459(4) . ?
C2 C3 1.468(4) . ?
C3 C12 1.373(4) . ?
C3 C4 1.434(4) . ?
C4 C9 1.388(4) . ?
C4 C5 1.418(4) . ?
C5 C6 1.377(4) . ?
C6 C7 1.432(4) . ?
C6 H6 0.9500 . ?
C7 C8 1.377(5) . ?
C7 H7 0.9500 . ?
C8 C9 1.423(4) . ?
C8 H8 0.9500 . ?
C9 C10 1.429(4) . ?
C10 C11 1.378(5) . ?
C10 H10 0.9500 . ?
C11 C12 1.430(4) . ?
C11 H11 0.9500 . ?
C12 H12 0.9500 . ?
C13 C18 1.413(4) . ?
C13 C14 1.417(4) . ?
C14 C15 1.392(4) . ?
C14 C19 1.521(5) . ?
C15 C16 1.381(5) . ?
C15 H15 0.9500 . ?
C16 C17 1.378(5) . ?
C16 H16 0.9500 . ?
C17 C18 1.389(4) . ?
C17 H17 0.9500 . ?
C18 C22 1.529(4) . ?
C19 C21 1.509(5) . ?
C19 C20 1.534(4) . ?
C19 H19 1.0000 . ?
C20 H20A 0.9800 . ?
C20 H20B 0.9800 . ?
C20 H20C 0.9800 . ?
C21 H21A 0.9800 . ?
C21 H21B 0.9800 . ?
C21 H21C 0.9800 . ?
C22 C24 1.517(5) . ?
C22 C23 1.520(5) . ?
C22 H22 1.0000 . ?
C23 H23A 0.9800 . ?
C23 H23B 0.9800 . ?
C23 H23C 0.9800 . ?
C24 H24A 0.9800 . ?
C24 H24B 0.9800 . ?
C24 H24C 0.9800 . ?
C25 C26 1.409(4) . ?
C25 C30 1.412(4) . ?
C26 C27 1.391(4) . ?
C26 C31 1.524(4) . ?
C27 C28 1.383(6) . ?
C27 H27 0.9500 . ?
C28 C29 1.376(6) . ?
C28 H28 0.9500 . ?
C29 C30 1.397(5) . ?
C29 H29 0.9500 . ?
C30 C34 1.525(5) . ?
C31 C32 1.518(5) . ?
C31 C33 1.536(6) . ?
C31 H31 1.0000 . ?
C32 H32A 0.9800 . ?
C32 H32B 0.9800 . ?
C32 H32C 0.9800 . ?
C33 H33A 0.9800 . ?
C33 H33B 0.9800 . ?
C33 H33C 0.9800 . ?
C34 C36 1.529(5) . ?
C34 C35 1.538(5) . ?
C34 H34 1.0000 . ?
C35 H35A 0.9800 . ?
C35 H35B 0.9800 . ?
C35 H35C 0.9800 . ?
C36 H36A 0.9800 . ?
C36 H36B 0.9800 . ?
C36 H36C 0.9800 . ?
C37 N3 1.330(4) . ?
C37 N4 1.335(4) . ?
C37 H37 0.9500 . ?
N3 C38 1.386(4) . ?
N3 C40 1.441(4) . ?
N4 C39 1.400(4) . ?
N4 C49 1.452(4) . ?
C38 C39 1.358(4) . ?
C38 H38 0.9500 . ?
C40 C41 1.391(5) . ?
C40 C45 1.392(4) . ?
C41 C42 1.389(5) . ?
C41 C46 1.506(5) . ?
C42 C43 1.385(5) . ?
C42 H42 0.9500 . ?
C43 C44 1.386(5) . ?
C43 C47 1.512(5) . ?
C44 C45 1.395(5) . ?
C44 H44 0.9500 . ?
C45 C48 1.507(5) . ?
C46 H46A 0.9800 . ?
C46 H46B 0.9800 . ?
C46 H46C 0.9800 . ?
C47 H47A 0.9800 . ?
C47 H47B 0.9800 . ?
C47 H47C 0.9800 . ?
C48 H48A 0.9800 . ?
C48 H48B 0.9800 . ?
C48 H48C 0.9800 . ?
C49 C54 1.390(4) . ?
C49 C50 1.394(4) . ?
C50 C51 1.394(4) . ?
C50 C55 1.504(4) . ?
C51 C52 1.390(5) . ?
C51 H51 0.9500 . ?
C52 C53 1.385(5) . ?
C52 C56 1.504(4) . ?
C53 C54 1.393(4) . ?
C53 H53 0.9500 . ?
C54 C57 1.507(5) . ?
C55 H55A 0.9800 . ?
C55 H55B 0.9800 . ?
C55 H55C 0.9800 . ?
C56 H56A 0.9800 . ?
C56 H56B 0.9800 . ?
C56 H56C 0.9800 . ?
C57 H57A 0.9800 . ?
C57 H57B 0.9800 . ?
C57 H57C 0.9800 . ?
C1S C2S 1.499(5) . ?
C1S H1S1 0.9800 . ?
C1S H1S2 0.9800 . ?
C1S H1S3 0.9800 . ?
C2S C7S 1.386(6) . ?
C2S C3S 1.395(6) . ?
C3S C4S 1.391(6) . ?
C3S H3S 0.9500 . ?
C4S C5S 1.364(6) . ?
C4S H4S 0.9500 . ?
C5S C6S 1.385(6) . ?
C5S H5S 0.9500 . ?
C6S C7S 1.388(5) . ?
C6S H6S 0.9500 . ?
C7S H7S 0.9500 . ?
C1T C2T 1.428(10) . ?
C1T H1T1 0.9800 . ?
C1T H1T2 0.9800 . ?
C1T H1T3 0.9800 . ?
C2T C3T 1.350(8) . ?
C2T C7T 1.403(8) . ?
C3T C4T 1.373(10) . ?
C3T H3T 0.9500 . ?
C4T C5T 1.386(11) . ?
C4T H4T 0.9500 . ?
C5T C6T 1.359(12) . ?
C5T H5T 0.9500 . ?
C6T C7T 1.356(11) . ?
C6T H6T 0.9500 . ?
C7T H7T 0.9500 . ?
